data_7716820
loop_
_publ_author_name
'Avagyan, Nane A.'
'Lemport, Pavel S.'
'Polikovskiy, Trofim A.'
'Tsorieva, Alisia V.'
'Metlin, Mikhail T.'
'Taydakov, Ilya V.'
'Zonov, Roman V.'
'Lyssenko, Konstantin A.'
'Vokuev, Mikhail F.'
'Rodin, Igor A.'
'Tarasevich, Boris N.'
'Ustynyuk, Yuri A.'
'Nenajdenko, Valentine G.'

_publ_section_title
;
 4,7-Substituted 1,10-phenanthroline-2,9-dicarboxamides: photophysics of
 ligands and their complexes with the Eu-Gd-Tb triad.
;
_journal_issue 34
_journal_name_full 'Dalton transactions (Cambridge, England : 2003)'
_journal_page_first 14469
_journal_page_last 14480
_journal_paper_doi 10.1039/d4dt01698j
_journal_volume 53
_journal_year 2024
_chemical_formula_moiety 'C32 H30 Eu N7 O11, 2(C2 H3 N)'
_chemical_formula_sum 'C36 H36 Eu N9 O11'
_chemical_formula_weight 922.70
_space_group_crystal_system monoclinic
_space_group_IT_number 14
_space_group_name_Hall '-P 2ybc'
_space_group_name_H-M_alt 'P 1 21/c 1'
_atom_sites_solution_hydrogens geom
_atom_sites_solution_primary iterative
_audit_creation_date 2023-09-15
_audit_creation_method
;
Olex2 1.5
(compiled 2023.03.06 svn.rbb2c1857 for OlexSys, GUI svn.r6748)
;
_audit_update_record
;
2024-05-23 deposited with the CCDC.	2024-08-06 downloaded from the CCDC.
;
_cell_angle_alpha 90
_cell_angle_beta 102.892(3)
_cell_angle_gamma 90
_cell_formula_units_Z 4
_cell_length_a 12.3294(16)
_cell_length_b 17.073(2)
_cell_length_c 19.259(3)
_cell_measurement_reflns_used 3751
_cell_measurement_temperature 120.00
_cell_measurement_theta_max 24.182
_cell_measurement_theta_min 2.476
_cell_volume 3951.8(9)
_computing_cell_refinement 'SAINT V8.40B (?, 2016)'
_computing_data_collection 'APEX3 (Bruker, 2019)'
_computing_data_reduction 'SAINT V8.40B (?, 2016)'
_computing_molecular_graphics 'Olex2 1.5 (Dolomanov et al., 2009)'
_computing_publication_material 'Olex2 1.5 (Dolomanov et al., 2009)'
_computing_structure_refinement 'XL  (Sheldrick, 2008)'
_computing_structure_solution 'olex2.solve 1.5 (Bourhis et al., 2015)'
_diffrn_ambient_temperature 120.00
_diffrn_measured_fraction_theta_full 0.999
_diffrn_measured_fraction_theta_max 0.998
_diffrn_measurement_device_type 'Bruker D8 Quest with Photon III detector'
_diffrn_measurement_method '\f and \w scans'
_diffrn_radiation_type MoK\a
_diffrn_radiation_wavelength 0.71073
_diffrn_reflns_av_R_equivalents 0.0934
_diffrn_reflns_av_unetI/netI 0.1087
_diffrn_reflns_Laue_measured_fraction_full 0.999
_diffrn_reflns_Laue_measured_fraction_max 0.998
_diffrn_reflns_limit_h_max 16
_diffrn_reflns_limit_h_min -16
_diffrn_reflns_limit_k_max 23
_diffrn_reflns_limit_k_min -23
_diffrn_reflns_limit_l_max 26
_diffrn_reflns_limit_l_min -26
_diffrn_reflns_number 35210
_diffrn_reflns_point_group_measured_fraction_full 0.999
_diffrn_reflns_point_group_measured_fraction_max 0.998
_diffrn_reflns_theta_full 25.242
_diffrn_reflns_theta_max 29.000
_diffrn_reflns_theta_min 1.612
_exptl_absorpt_coefficient_mu 1.657
_exptl_absorpt_correction_T_max 0.8622
_exptl_absorpt_correction_T_min 0.7132
_exptl_absorpt_correction_type multi-scan
_exptl_absorpt_process_details
;
SADABS-2016/2 (Bruker,2016/2) was used for absorption correction.
wR2(int) was 0.1250 before and 0.0685 after correction.
The Ratio of minimum to maximum transmission is 0.8272.
The \l/2 correction factor is Not present.
;
_exptl_crystal_colour colourless
_exptl_crystal_colour_primary colourless
_exptl_crystal_density_diffrn 1.551
_exptl_crystal_description block
_exptl_crystal_F_000 1864
_exptl_crystal_size_max 0.14
_exptl_crystal_size_mid 0.11
_exptl_crystal_size_min 0.08
_refine_diff_density_max 1.338
_refine_diff_density_min -1.388
_refine_diff_density_rms 0.157
_refine_ls_extinction_method none
_refine_ls_goodness_of_fit_ref 1.002
_refine_ls_hydrogen_treatment constr
_refine_ls_matrix_type full
_refine_ls_number_parameters 520
_refine_ls_number_reflns 10508
_refine_ls_number_restraints 0
_refine_ls_restrained_S_all 1.002
_refine_ls_R_factor_all 0.0724
_refine_ls_R_factor_gt 0.0518
_refine_ls_shift/su_max 0.002
_refine_ls_shift/su_mean 0.000
_refine_ls_structure_factor_coef Fsqd
_refine_ls_weighting_details 'w=1/[\s^2^(Fo^2^)] where P=(Fo^2^+2Fc^2^)/3'
_refine_ls_weighting_scheme calc
_refine_ls_wR_factor_gt 0.1113
_refine_ls_wR_factor_ref 0.1249
_reflns_Friedel_coverage 0.000
_reflns_number_gt 7799
_reflns_number_total 10508
_reflns_threshold_expression 'I > 2\s(I)'
_cod_data_source_file d4dt01698j2.cif
_cod_data_source_block a_a
_cod_depositor_comments 'Adding full bibliography for 7716819--7716821.cif.'
_cod_original_cell_volume 3951.7(9)
_cod_database_code 7716820
_shelx_shelxl_version_number 2018/3
_shelx_space_group_comment
;
The symmetry employed for this shelxl refinement is uniquely defined
by the following loop, which should always be used as a source of
symmetry information in preference to the above space-group names.
They are only intended as comments.
;
_shelx_estimated_absorpt_t_max 0.879
_shelx_estimated_absorpt_t_min 0.801
_olex2_refinement_description
;
1. Fixed Uiso
 At 1.2 times of:
  All C(H) groups, All C(H,H) groups
 At 1.5 times of:
  All C(H,H,H) groups
2.a Secondary CH2 refined with riding coordinates:
 C31(H31A,H31B), C21(H21A,H21B)
2.b Aromatic/amide H refined with riding coordinates:
 C29(H29), C2(H2), C28(H28), C3(H3), C19(H19), C18(H18), C16(H16), C5(H5),
 C15(H15), C8(H8), C26(H26), C25(H25), C6(H6), C9(H9)
2.c Idealised Me refined as rotating group:
 C20(H20A,H20B,H20C), C32(H32A,H32B,H32C), C30(H30A,H30B,H30C), C22(H22A,H22B,
 H22C), C4S(H4SA,H4SB,H4SC), C2S(H2SA,H2SB,H2SC)
;
_olex2_submission_special_instructions 'No special instructions were received'

loop_
_space_group_symop_operation_xyz
'x, y, z'
'-x, y+1/2, -z+1/2'
'-x, -y, -z'
'x, -y-1/2, z-1/2'

loop_
_atom_site_label
_atom_site_type_symbol
_atom_site_fract_x
_atom_site_fract_y
_atom_site_fract_z
_atom_site_U_iso_or_equiv
_atom_site_adp_type
_atom_site_occupancy
_atom_site_site_symmetry_order
_atom_site_calc_flag
_atom_site_refinement_flags_posn
_atom_site_refinement_flags_adp
_atom_site_refinement_flags_occupancy
_atom_site_disorder_assembly
_atom_site_disorder_group
Eu1 Eu 0.60872(2) 0.76980(2) 0.61457(2) 0.01732(7) Uani 1 1 d . . . . .
O8N O 0.4694(3) 0.67667(18) 0.65020(18) 0.0252(7) Uani 1 1 d . . . . .
O5N O 0.7739(3) 0.74761(19) 0.56443(18) 0.0258(7) Uani 1 1 d . . . . .
O2 O 0.7421(3) 0.74141(18) 0.72248(17) 0.0232(7) Uani 1 1 d . . . . .
O7N O 0.4009(3) 0.76958(18) 0.57741(18) 0.0254(7) Uani 1 1 d . . . . .
O1 O 0.5520(3) 0.82773(17) 0.49754(17) 0.0216(7) Uani 1 1 d . . . . .
O4N O 0.7596(3) 0.86345(19) 0.60648(17) 0.0264(7) Uani 1 1 d . . . . .
O9N O 0.2910(3) 0.6817(2) 0.6064(2) 0.0341(9) Uani 1 1 d . . . . .
N2 N 0.6845(3) 0.6280(2) 0.63321(19) 0.0175(7) Uani 1 1 d . . . . .
O2N O 0.5402(3) 0.8289(2) 0.71856(17) 0.0326(8) Uani 1 1 d . . . . .
O1N O 0.5492(3) 0.90680(19) 0.63223(18) 0.0325(8) Uani 1 1 d . . . . .
O3N O 0.4939(3) 0.9519(2) 0.72335(18) 0.0365(9) Uani 1 1 d . . . . .
N3 N 0.4111(3) 0.8304(2) 0.40002(19) 0.0214(8) Uani 1 1 d . . . . .
N1 N 0.5568(3) 0.6771(2) 0.50917(19) 0.0184(7) Uani 1 1 d . . . . .
N4 N 0.8164(3) 0.6637(2) 0.81506(19) 0.0200(8) Uani 1 1 d . . . . .
O6N O 0.8790(3) 0.8413(2) 0.5410(2) 0.0461(11) Uani 1 1 d . . . . .
N3N N 0.3844(3) 0.7091(2) 0.6114(2) 0.0259(9) Uani 1 1 d . . . . .
N1N N 0.5267(3) 0.8969(2) 0.6927(2) 0.0253(8) Uani 1 1 d . . . . .
N2N N 0.8065(3) 0.8185(2) 0.5698(2) 0.0270(9) Uani 1 1 d . . . . .
C29 C 0.9336(4) 0.5609(3) 0.8791(2) 0.0212(9) Uani 1 1 d . . . . .
H29 H 0.997309 0.591151 0.876673 0.025 Uiso 1 1 calc R U . . .
C1 C 0.4998(3) 0.7038(3) 0.4468(2) 0.0181(8) Uani 1 1 d . . . . .
C10 C 0.7544(4) 0.6073(3) 0.6934(2) 0.0199(9) Uani 1 1 d . . . . .
C12 C 0.6679(4) 0.5775(2) 0.5772(2) 0.0184(9) Uani 1 1 d . . . . .
C24 C 0.8279(4) 0.5885(3) 0.8499(2) 0.0213(9) Uani 1 1 d . . . . .
C14 C 0.3142(4) 0.7931(3) 0.3579(2) 0.0202(9) Uani 1 1 d . . . . .
C23 C 0.7705(3) 0.6748(3) 0.7467(2) 0.0205(9) Uani 1 1 d . . . . .
C2 C 0.4761(4) 0.6585(3) 0.3848(2) 0.0217(9) Uani 1 1 d . . . . .
H2 H 0.433041 0.679284 0.341555 0.026 Uiso 1 1 calc R U . . .
C28 C 0.9451(4) 0.4879(3) 0.9120(2) 0.0220(9) Uani 1 1 d . . . . .
H28 H 1.017237 0.468472 0.932739 0.026 Uiso 1 1 calc R U . . .
C7 C 0.7209(4) 0.5045(3) 0.5808(2) 0.0222(9) Uani 1 1 d . . . . .
C27 C 0.8516(4) 0.4427(3) 0.9148(3) 0.0256(10) Uani 1 1 d . . . . .
C31 C 0.8370(4) 0.7337(3) 0.8617(2) 0.0220(9) Uani 1 1 d . . . . .
H31A H 0.862920 0.777404 0.835745 0.026 Uiso 1 1 calc R U . . .
H31B H 0.896371 0.721892 0.904259 0.026 Uiso 1 1 calc R U . . .
C3 C 0.5165(4) 0.5834(3) 0.3878(2) 0.0223(9) Uani 1 1 d . . . . .
H3 H 0.500354 0.551192 0.346485 0.027 Uiso 1 1 calc R U . . .
C19 C 0.2368(4) 0.7592(3) 0.3917(2) 0.0237(10) Uani 1 1 d . . . . .
H19 H 0.247972 0.760648 0.442089 0.028 Uiso 1 1 calc R U . . .
C18 C 0.1437(4) 0.7236(3) 0.3506(3) 0.0237(9) Uani 1 1 d . . . . .
H18 H 0.091078 0.700228 0.373586 0.028 Uiso 1 1 calc R U . . .
C11 C 0.5968(3) 0.6032(2) 0.5118(2) 0.0177(8) Uani 1 1 d . . . . .
C4 C 0.5815(4) 0.5540(3) 0.4518(2) 0.0205(9) Uani 1 1 d . . . . .
C16 C 0.2022(4) 0.7559(3) 0.2446(3) 0.0288(11) Uani 1 1 d . . . . .
H16 H 0.190244 0.754741 0.194154 0.035 Uiso 1 1 calc R U . . .
C13 C 0.4862(4) 0.7921(3) 0.4492(2) 0.0195(9) Uani 1 1 d . . . . .
C5 C 0.6341(4) 0.4786(3) 0.4573(2) 0.0229(9) Uani 1 1 d . . . . .
H5 H 0.620748 0.444615 0.417222 0.028 Uiso 1 1 calc R U . . .
C15 C 0.2964(4) 0.7924(3) 0.2842(2) 0.0252(10) Uani 1 1 d . . . . .
H15 H 0.348181 0.816654 0.261150 0.030 Uiso 1 1 calc R U . . .
C8 C 0.7954(4) 0.4854(3) 0.6450(3) 0.0275(10) Uani 1 1 d . . . . .
H8 H 0.833958 0.436840 0.649462 0.033 Uiso 1 1 calc R U . . .
C21 C 0.4132(4) 0.9170(3) 0.4005(2) 0.0251(10) Uani 1 1 d . . . . .
H21A H 0.382318 0.936650 0.351746 0.030 Uiso 1 1 calc R U . . .
H21B H 0.491157 0.935224 0.415234 0.030 Uiso 1 1 calc R U . . .
C17 C 0.1249(4) 0.7209(3) 0.2774(3) 0.0274(10) Uani 1 1 d . . . . .
C26 C 0.7470(4) 0.4724(3) 0.8841(3) 0.0276(10) Uani 1 1 d . . . . .
H26 H 0.682722 0.442057 0.885010 0.033 Uiso 1 1 calc R U . . .
C20 C 0.0233(4) 0.6810(3) 0.2334(3) 0.0352(12) Uani 1 1 d . . . . .
H20A H -0.008578 0.645875 0.263840 0.053 Uiso 1 1 calc R U . . .
H20B H 0.044419 0.650646 0.195297 0.053 Uiso 1 1 calc R U . . .
H20C H -0.031914 0.720602 0.212501 0.053 Uiso 1 1 calc R U . . .
C25 C 0.7349(4) 0.5459(3) 0.8520(3) 0.0263(10) Uani 1 1 d . . . . .
H25 H 0.662956 0.566086 0.831864 0.032 Uiso 1 1 calc R U . . .
C32 C 0.7325(4) 0.7583(3) 0.8850(3) 0.0335(12) Uani 1 1 d . . . . .
H32A H 0.674670 0.772154 0.842992 0.050 Uiso 1 1 calc R U . . .
H32B H 0.748810 0.803688 0.916691 0.050 Uiso 1 1 calc R U . . .
H32C H 0.706322 0.714852 0.910237 0.050 Uiso 1 1 calc R U . . .
C6 C 0.7017(4) 0.4556(3) 0.5183(3) 0.0260(10) Uani 1 1 d . . . . .
H6 H 0.737605 0.406110 0.520437 0.031 Uiso 1 1 calc R U . . .
N2S N 0.9778(5) 0.5911(3) 0.4334(3) 0.0585(16) Uani 1 1 d . . . . .
C9 C 0.8124(4) 0.5364(3) 0.7010(3) 0.0267(10) Uani 1 1 d . . . . .
H9 H 0.862967 0.523863 0.744490 0.032 Uiso 1 1 calc R U . . .
C30 C 0.8639(4) 0.3630(3) 0.9498(3) 0.0316(11) Uani 1 1 d . . . . .
H30A H 0.916879 0.331540 0.930549 0.047 Uiso 1 1 calc R U . . .
H30B H 0.791526 0.336584 0.940311 0.047 Uiso 1 1 calc R U . . .
H30C H 0.891407 0.369083 1.001372 0.047 Uiso 1 1 calc R U . . .
C3S C 0.9876(5) 0.6059(4) 0.4909(4) 0.0420(14) Uani 1 1 d . . . . .
C22 C 0.3462(5) 0.9505(3) 0.4510(3) 0.0382(13) Uani 1 1 d . . . . .
H22A H 0.268726 0.933077 0.436178 0.057 Uiso 1 1 calc R U . . .
H22B H 0.348962 1.007849 0.449707 0.057 Uiso 1 1 calc R U . . .
H22C H 0.377690 0.932207 0.499495 0.057 Uiso 1 1 calc R U . . .
N1S N 1.0787(6) 0.5616(5) 0.7480(4) 0.082(2) Uani 1 1 d . . . . .
C4S C 1.0018(5) 0.6254(4) 0.5664(4) 0.0559(18) Uani 1 1 d . . . . .
H4SA H 0.942315 0.661056 0.572490 0.084 Uiso 1 1 calc R U . . .
H4SB H 1.074094 0.650937 0.583476 0.084 Uiso 1 1 calc R U . . .
H4SC H 0.998657 0.577451 0.593796 0.084 Uiso 1 1 calc R U . . .
C1S C 1.1406(6) 0.5182(5) 0.7364(4) 0.061(2) Uani 1 1 d . . . . .
C2S C 1.2212(6) 0.4606(5) 0.7225(5) 0.082(3) Uani 1 1 d . . . . .
H2SA H 1.192766 0.436096 0.675992 0.122 Uiso 1 1 calc R U . . .
H2SB H 1.232944 0.420299 0.759705 0.122 Uiso 1 1 calc R U . . .
H2SC H 1.291981 0.486786 0.722600 0.122 Uiso 1 1 calc R U . . .

loop_
_atom_site_aniso_label
_atom_site_aniso_U_11
_atom_site_aniso_U_22
_atom_site_aniso_U_33
_atom_site_aniso_U_23
_atom_site_aniso_U_13
_atom_site_aniso_U_12
Eu1 0.02147(12) 0.01713(11) 0.01341(11) -0.00049(9) 0.00404(8) 0.00122(9)
O8N 0.0252(16) 0.0237(16) 0.0286(18) 0.0041(14) 0.0101(14) 0.0037(14)
O5N 0.0282(17) 0.0252(17) 0.0258(18) -0.0006(14) 0.0095(15) 0.0001(14)
O2 0.0276(17) 0.0221(16) 0.0187(16) -0.0009(13) 0.0029(13) 0.0006(14)
O7N 0.0259(17) 0.0260(17) 0.0249(17) 0.0058(15) 0.0072(14) 0.0019(15)
O1 0.0270(16) 0.0180(15) 0.0204(16) -0.0003(13) 0.0068(13) -0.0001(13)
O4N 0.0316(18) 0.0237(16) 0.0223(17) -0.0031(14) 0.0027(14) -0.0004(15)
O9N 0.0265(17) 0.0299(19) 0.050(2) -0.0074(18) 0.0175(17) -0.0057(16)
N2 0.0182(17) 0.0197(17) 0.0146(17) -0.0006(15) 0.0034(14) -0.0030(15)
O2N 0.045(2) 0.035(2) 0.0173(16) 0.0040(15) 0.0073(15) 0.0151(18)
O1N 0.054(2) 0.0238(17) 0.0246(18) 0.0006(15) 0.0192(17) 0.0058(17)
O3N 0.050(2) 0.039(2) 0.0198(17) -0.0058(16) 0.0062(16) 0.0210(19)
N3 0.027(2) 0.0201(18) 0.0154(18) 0.0023(15) 0.0009(15) 0.0002(16)
N1 0.0179(17) 0.0215(18) 0.0159(17) 0.0024(15) 0.0038(14) 0.0025(15)
N4 0.0239(19) 0.0209(18) 0.0141(17) 0.0005(15) 0.0017(15) 0.0017(16)
O6N 0.041(2) 0.051(2) 0.053(3) -0.011(2) 0.025(2) -0.023(2)
N3N 0.026(2) 0.025(2) 0.029(2) -0.0071(17) 0.0108(18) -0.0011(17)
N1N 0.025(2) 0.031(2) 0.0173(19) -0.0053(17) 0.0007(16) 0.0051(18)
N2N 0.0225(19) 0.030(2) 0.028(2) 0.0028(18) 0.0046(17) -0.0001(18)
C29 0.021(2) 0.027(2) 0.014(2) -0.0002(18) 0.0016(17) -0.0064(19)
C1 0.018(2) 0.021(2) 0.0145(19) -0.0026(17) 0.0023(16) -0.0028(17)
C10 0.022(2) 0.022(2) 0.016(2) 0.0005(18) 0.0057(17) 0.0026(18)
C12 0.021(2) 0.019(2) 0.016(2) -0.0027(17) 0.0051(17) -0.0024(17)
C24 0.025(2) 0.022(2) 0.016(2) 0.0014(18) 0.0020(17) 0.0007(19)
C14 0.026(2) 0.021(2) 0.0128(19) 0.0020(17) 0.0024(17) 0.0020(19)
C23 0.017(2) 0.025(2) 0.020(2) -0.0035(18) 0.0062(17) 0.0014(18)
C2 0.021(2) 0.027(2) 0.016(2) 0.0015(18) 0.0011(17) -0.0006(19)
C28 0.020(2) 0.024(2) 0.021(2) 0.0039(19) 0.0006(18) 0.0015(19)
C7 0.026(2) 0.017(2) 0.025(2) -0.0014(19) 0.0073(19) -0.0024(19)
C27 0.028(2) 0.028(2) 0.021(2) -0.002(2) 0.0053(19) -0.004(2)
C31 0.024(2) 0.023(2) 0.019(2) -0.0013(19) 0.0034(18) 0.0021(19)
C3 0.025(2) 0.024(2) 0.020(2) -0.0068(19) 0.0083(18) -0.0064(19)
C19 0.029(2) 0.026(2) 0.017(2) 0.0010(19) 0.0068(19) 0.002(2)
C18 0.024(2) 0.019(2) 0.028(2) -0.0002(19) 0.0060(19) 0.0014(19)
C11 0.0157(19) 0.0179(19) 0.021(2) -0.0052(18) 0.0072(17) -0.0022(17)
C4 0.023(2) 0.020(2) 0.020(2) -0.0051(18) 0.0074(18) -0.0004(18)
C16 0.032(3) 0.032(3) 0.022(2) 0.004(2) 0.004(2) 0.005(2)
C13 0.023(2) 0.024(2) 0.0128(19) 0.0010(17) 0.0059(17) -0.0039(18)
C5 0.029(2) 0.018(2) 0.024(2) -0.0018(18) 0.011(2) 0.0000(19)
C15 0.023(2) 0.035(3) 0.018(2) 0.005(2) 0.0034(18) -0.001(2)
C8 0.031(3) 0.024(2) 0.027(2) 0.001(2) 0.005(2) 0.006(2)
C21 0.031(3) 0.021(2) 0.022(2) 0.0051(19) 0.003(2) -0.005(2)
C17 0.022(2) 0.030(3) 0.028(2) -0.004(2) -0.0003(19) 0.004(2)
C26 0.026(2) 0.034(3) 0.022(2) 0.003(2) 0.0033(19) -0.005(2)
C20 0.030(3) 0.046(3) 0.027(3) -0.008(2) 0.001(2) -0.004(3)
C25 0.021(2) 0.035(3) 0.022(2) 0.007(2) 0.0022(18) 0.004(2)
C32 0.037(3) 0.045(3) 0.019(2) -0.006(2) 0.009(2) 0.007(3)
C6 0.032(2) 0.018(2) 0.030(3) -0.006(2) 0.010(2) 0.001(2)
N2S 0.076(4) 0.054(4) 0.047(3) 0.011(3) 0.016(3) 0.003(3)
C9 0.029(2) 0.026(2) 0.024(2) 0.000(2) 0.004(2) 0.008(2)
C30 0.030(3) 0.033(3) 0.029(3) 0.006(2) 0.001(2) -0.002(2)
C3S 0.041(3) 0.037(3) 0.051(4) 0.013(3) 0.016(3) 0.005(3)
C22 0.056(4) 0.022(2) 0.042(3) 0.007(2) 0.022(3) 0.005(3)
N1S 0.073(5) 0.111(6) 0.075(5) -0.018(5) 0.039(4) -0.037(5)
C4S 0.047(4) 0.062(4) 0.060(5) -0.006(4) 0.016(3) 0.003(3)
C1S 0.055(4) 0.085(6) 0.040(4) 0.004(4) 0.005(3) -0.037(4)
C2S 0.047(4) 0.103(7) 0.083(6) 0.023(6) -0.009(4) -0.007(5)

loop_
_atom_type_symbol
_atom_type_description
_atom_type_scat_dispersion_real
_atom_type_scat_dispersion_imag
_atom_type_scat_source
C C 0.0033 0.0016 'International Tables Vol C Tables 4.2.6.8 and 6.1.1.4'
H H 0.0000 0.0000 'International Tables Vol C Tables 4.2.6.8 and 6.1.1.4'
Eu Eu -0.1578 3.6682 'International Tables Vol C Tables 4.2.6.8 and 6.1.1.4'
N N 0.0061 0.0033 'International Tables Vol C Tables 4.2.6.8 and 6.1.1.4'
O O 0.0106 0.0060 'International Tables Vol C Tables 4.2.6.8 and 6.1.1.4'

loop_
_geom_angle_atom_site_label_1
_geom_angle_atom_site_label_2
_geom_angle_atom_site_label_3
_geom_angle
_geom_angle_site_symmetry_1
_geom_angle_site_symmetry_3
_geom_angle_publ_flag
O8N Eu1 N2 67.84(10) . . ?
O8N Eu1 O2N 70.95(11) . . ?
O8N Eu1 N3N 25.48(11) . . ?
O8N Eu1 N2N 158.01(11) . . ?
O5N Eu1 O8N 132.43(10) . . ?
O5N Eu1 O7N 140.27(11) . . ?
O5N Eu1 O4N 51.68(10) . . ?
O5N Eu1 N2 66.91(10) . . ?
O5N Eu1 O2N 144.54(12) . . ?
O5N Eu1 O1N 119.32(11) . . ?
O5N Eu1 N1 71.01(11) . . ?
O5N Eu1 N3N 142.32(11) . . ?
O5N Eu1 N2N 26.04(11) . . ?
O2 Eu1 O8N 90.78(11) . . ?
O2 Eu1 O5N 80.91(11) . . ?
O2 Eu1 O7N 135.16(11) . . ?
O2 Eu1 O1 153.10(11) . . ?
O2 Eu1 O4N 78.81(11) . . ?
O2 Eu1 N2 62.23(11) . . ?
O2 Eu1 O2N 71.46(11) . . ?
O2 Eu1 O1N 103.71(11) . . ?
O2 Eu1 N1 124.68(11) . . ?
O2 Eu1 N3N 114.02(11) . . ?
O2 Eu1 N2N 81.66(11) . . ?
O7N Eu1 O8N 50.68(10) . . ?
O7N Eu1 N2 110.65(11) . . ?
O7N Eu1 O2N 74.19(11) . . ?
O7N Eu1 N1 73.22(11) . . ?
O7N Eu1 N3N 25.22(11) . . ?
O7N Eu1 N2N 142.68(11) . . ?
O1 Eu1 O8N 115.79(11) . . ?
O1 Eu1 O5N 77.89(11) . . ?
O1 Eu1 O7N 70.69(10) . . ?
O1 Eu1 O4N 75.10(11) . . ?
O1 Eu1 N2 122.13(10) . . ?
O1 Eu1 O2N 119.53(10) . . ?
O1 Eu1 O1N 73.21(10) . . ?
O1 Eu1 N1 62.69(11) . . ?
O1 Eu1 N3N 92.87(11) . . ?
O1 Eu1 N2N 72.02(11) . . ?
O4N Eu1 O8N 168.26(11) . . ?
O4N Eu1 O7N 135.77(10) . . ?
O4N Eu1 N2 111.00(11) . . ?
O4N Eu1 O2N 100.28(11) . . ?
O4N Eu1 O1N 69.66(11) . . ?
O4N Eu1 N1 114.17(11) . . ?
O4N Eu1 N3N 159.93(11) . . ?
O4N Eu1 N2N 25.95(11) . . ?
N2 Eu1 N3N 88.96(11) . . ?
N2 Eu1 N2N 90.46(11) . . ?
O2N Eu1 N2 115.70(11) . . ?
O2N Eu1 N3N 71.39(12) . . ?
O2N Eu1 N2N 124.82(12) . . ?
O1N Eu1 O8N 108.18(11) . . ?
O1N Eu1 O7N 74.17(12) . . ?
O1N Eu1 N2 164.61(11) . . ?
O1N Eu1 O2N 50.44(11) . . ?
O1N Eu1 N1 131.54(12) . . ?
O1N Eu1 N3N 91.68(11) . . ?
O1N Eu1 N2N 93.69(12) . . ?
N1 Eu1 O8N 76.20(11) . . ?
N1 Eu1 N2 63.08(11) . . ?
N1 Eu1 O2N 143.70(12) . . ?
N1 Eu1 N3N 72.31(11) . . ?
N1 Eu1 N2N 91.13(11) . . ?
N2N Eu1 N3N 161.66(12) . . ?
N3N O8N Eu1 95.0(2) . . ?
N2N O5N Eu1 95.5(2) . . ?
C23 O2 Eu1 126.1(3) . . ?
N3N O7N Eu1 97.2(3) . . ?
C13 O1 Eu1 120.0(3) . . ?
N2N O4N Eu1 94.9(3) . . ?
C10 N2 Eu1 120.9(3) . . ?
C10 N2 C12 118.5(4) . . ?
C12 N2 Eu1 119.8(3) . . ?
N1N O2N Eu1 95.3(2) . . ?
N1N O1N Eu1 97.6(3) . . ?
C14 N3 C21 117.3(4) . . ?
C13 N3 C14 122.7(4) . . ?
C13 N3 C21 118.4(4) . . ?
C1 N1 Eu1 119.7(3) . . ?
C1 N1 C11 118.0(4) . . ?
C11 N1 Eu1 121.8(3) . . ?
C24 N4 C31 116.7(4) . . ?
C23 N4 C24 124.5(4) . . ?
C23 N4 C31 117.6(4) . . ?
O8N N3N Eu1 59.5(2) . . ?
O7N N3N Eu1 57.6(2) . . ?
O7N N3N O8N 117.0(4) . . ?
O9N N3N Eu1 176.2(3) . . ?
O9N N3N O8N 121.1(4) . . ?
O9N N3N O7N 121.8(4) . . ?
O2N N1N Eu1 59.5(2) . . ?
O2N N1N O1N 116.7(4) . . ?
O1N N1N Eu1 57.2(2) . . ?
O3N N1N Eu1 177.4(3) . . ?
O3N N1N O2N 123.1(4) . . ?
O3N N1N O1N 120.3(4) . . ?
O5N N2N Eu1 58.5(2) . . ?
O4N N2N Eu1 59.1(2) . . ?
O4N N2N O5N 116.5(4) . . ?
O6N N2N Eu1 170.0(4) . . ?
O6N N2N O5N 121.3(4) . . ?
O6N N2N O4N 122.2(4) . . ?
C24 C29 H29 120.6 . . ?
C24 C29 C28 118.8(4) . . ?
C28 C29 H29 120.6 . . ?
N1 C1 C2 123.3(4) . . ?
N1 C1 C13 110.6(4) . . ?
C2 C1 C13 124.9(4) . . ?
N2 C10 C23 110.3(4) . . ?
N2 C10 C9 122.6(4) . . ?
C9 C10 C23 126.7(4) . . ?
N2 C12 C7 122.6(4) . . ?
N2 C12 C11 117.2(4) . . ?
C7 C12 C11 120.1(4) . . ?
C29 C24 N4 118.6(4) . . ?
C25 C24 N4 119.5(4) . . ?
C25 C24 C29 121.8(4) . . ?
C19 C14 N3 119.4(4) . . ?
C15 C14 N3 120.2(4) . . ?
C15 C14 C19 120.3(4) . . ?
O2 C23 N4 121.5(4) . . ?
O2 C23 C10 116.9(4) . . ?
N4 C23 C10 121.5(4) . . ?
C1 C2 H2 120.8 . . ?
C3 C2 C1 118.5(4) . . ?
C3 C2 H2 120.8 . . ?
C29 C28 H28 119.6 . . ?
C29 C28 C27 120.8(4) . . ?
C27 C28 H28 119.6 . . ?
C12 C7 C8 117.1(4) . . ?
C12 C7 C6 119.2(4) . . ?
C8 C7 C6 123.6(4) . . ?
C28 C27 C30 120.8(4) . . ?
C26 C27 C28 118.5(4) . . ?
C26 C27 C30 120.7(4) . . ?
N4 C31 H31A 109.4 . . ?
N4 C31 H31B 109.4 . . ?
N4 C31 C32 111.1(4) . . ?
H31A C31 H31B 108.0 . . ?
C32 C31 H31A 109.4 . . ?
C32 C31 H31B 109.4 . . ?
C2 C3 H3 120.0 . . ?
C2 C3 C4 120.1(4) . . ?
C4 C3 H3 120.0 . . ?
C14 C19 H19 120.5 . . ?
C18 C19 C14 119.0(4) . . ?
C18 C19 H19 120.5 . . ?
C19 C18 H18 119.0 . . ?
C17 C18 C19 121.9(4) . . ?
C17 C18 H18 119.0 . . ?
N1 C11 C12 117.7(4) . . ?
N1 C11 C4 123.1(4) . . ?
C4 C11 C12 118.8(4) . . ?
C3 C4 C11 116.9(4) . . ?
C3 C4 C5 123.1(4) . . ?
C11 C4 C5 120.0(4) . . ?
C15 C16 H16 119.4 . . ?
C15 C16 C17 121.2(5) . . ?
C17 C16 H16 119.4 . . ?
O1 C13 Eu1 40.4(2) . . ?
O1 C13 N3 121.5(4) . . ?
O1 C13 C1 116.7(4) . . ?
N3 C13 Eu1 148.6(3) . . ?
N3 C13 C1 121.7(4) . . ?
C1 C13 Eu1 83.3(2) . . ?
C4 C5 H5 119.6 . . ?
C6 C5 C4 120.7(4) . . ?
C6 C5 H5 119.6 . . ?
C14 C15 C16 119.2(4) . . ?
C14 C15 H15 120.4 . . ?
C16 C15 H15 120.4 . . ?
C7 C8 H8 119.9 . . ?
C9 C8 C7 120.1(4) . . ?
C9 C8 H8 119.9 . . ?
N3 C21 H21A 109.3 . . ?
N3 C21 H21B 109.3 . . ?
N3 C21 C22 111.7(4) . . ?
H21A C21 H21B 107.9 . . ?
C22 C21 H21A 109.3 . . ?
C22 C21 H21B 109.3 . . ?
C18 C17 C16 118.4(5) . . ?
C18 C17 C20 121.3(5) . . ?
C16 C17 C20 120.4(5) . . ?
C27 C26 H26 119.5 . . ?
C27 C26 C25 121.0(4) . . ?
C25 C26 H26 119.5 . . ?
C17 C20 H20A 109.5 . . ?
C17 C20 H20B 109.5 . . ?
C17 C20 H20C 109.5 . . ?
H20A C20 H20B 109.5 . . ?
H20A C20 H20C 109.5 . . ?
H20B C20 H20C 109.5 . . ?
C24 C25 C26 119.1(4) . . ?
C24 C25 H25 120.5 . . ?
C26 C25 H25 120.5 . . ?
C31 C32 H32A 109.5 . . ?
C31 C32 H32B 109.5 . . ?
C31 C32 H32C 109.5 . . ?
H32A C32 H32B 109.5 . . ?
H32A C32 H32C 109.5 . . ?
H32B C32 H32C 109.5 . . ?
C7 C6 H6 119.5 . . ?
C5 C6 C7 121.1(4) . . ?
C5 C6 H6 119.5 . . ?
C10 C9 H9 120.5 . . ?
C8 C9 C10 119.0(5) . . ?
C8 C9 H9 120.5 . . ?
C27 C30 H30A 109.5 . . ?
C27 C30 H30B 109.5 . . ?
C27 C30 H30C 109.5 . . ?
H30A C30 H30B 109.5 . . ?
H30A C30 H30C 109.5 . . ?
H30B C30 H30C 109.5 . . ?
N2S C3S C4S 179.3(8) . . ?
C21 C22 H22A 109.5 . . ?
C21 C22 H22B 109.5 . . ?
C21 C22 H22C 109.5 . . ?
H22A C22 H22B 109.5 . . ?
H22A C22 H22C 109.5 . . ?
H22B C22 H22C 109.5 . . ?
C3S C4S H4SA 109.5 . . ?
C3S C4S H4SB 109.5 . . ?
C3S C4S H4SC 109.5 . . ?
H4SA C4S H4SB 109.5 . . ?
H4SA C4S H4SC 109.5 . . ?
H4SB C4S H4SC 109.5 . . ?
N1S C1S C2S 178.8(9) . . ?
C1S C2S H2SA 109.5 . . ?
C1S C2S H2SB 109.5 . . ?
C1S C2S H2SC 109.5 . . ?
H2SA C2S H2SB 109.5 . . ?
H2SA C2S H2SC 109.5 . . ?
H2SB C2S H2SC 109.5 . . ?

loop_
_geom_bond_atom_site_label_1
_geom_bond_atom_site_label_2
_geom_bond_distance
_geom_bond_site_symmetry_2
_geom_bond_publ_flag
Eu1 O8N 2.545(3) . ?
Eu1 O5N 2.470(3) . ?
Eu1 O2 2.394(3) . ?
Eu1 O7N 2.502(3) . ?
Eu1 O1 2.417(3) . ?
Eu1 O4N 2.484(3) . ?
Eu1 N2 2.591(4) . ?
Eu1 O2N 2.549(3) . ?
Eu1 O1N 2.497(3) . ?
Eu1 N1 2.541(4) . ?
Eu1 N3N 2.941(4) . ?
Eu1 N2N 2.884(4) . ?
O8N N3N 1.270(5) . ?
O5N N2N 1.272(5) . ?
O2 C23 1.249(5) . ?
O7N N3N 1.263(5) . ?
O1 C13 1.248(5) . ?
O4N N2N 1.267(5) . ?
O9N N3N 1.227(5) . ?
N2 C10 1.329(5) . ?
N2 C12 1.359(5) . ?
O2N N1N 1.259(5) . ?
O1N N1N 1.268(5) . ?
O3N N1N 1.225(5) . ?
N3 C14 1.434(6) . ?
N3 C13 1.339(6) . ?
N3 C21 1.478(6) . ?
N1 C1 1.331(5) . ?
N1 C11 1.350(5) . ?
N4 C24 1.441(5) . ?
N4 C23 1.326(6) . ?
N4 C31 1.483(5) . ?
O6N N2N 1.216(5) . ?
C29 H29 0.9500 . ?
C29 C24 1.383(6) . ?
C29 C28 1.391(6) . ?
C1 C2 1.398(6) . ?
C1 C13 1.518(6) . ?
C10 C23 1.527(6) . ?
C10 C9 1.397(6) . ?
C12 C7 1.402(6) . ?
C12 C11 1.434(6) . ?
C24 C25 1.366(6) . ?
C14 C19 1.394(6) . ?
C14 C15 1.387(6) . ?
C2 H2 0.9500 . ?
C2 C3 1.373(6) . ?
C28 H28 0.9500 . ?
C28 C27 1.398(6) . ?
C7 C8 1.404(7) . ?
C7 C6 1.441(6) . ?
C27 C26 1.389(7) . ?
C27 C30 1.512(7) . ?
C31 H31A 0.9900 . ?
C31 H31B 0.9900 . ?
C31 C32 1.515(6) . ?
C3 H3 0.9500 . ?
C3 C4 1.405(6) . ?
C19 H19 0.9500 . ?
C19 C18 1.382(6) . ?
C18 H18 0.9500 . ?
C18 C17 1.378(7) . ?
C11 C4 1.408(6) . ?
C4 C5 1.434(6) . ?
C16 H16 0.9500 . ?
C16 C15 1.388(7) . ?
C16 C17 1.390(7) . ?
C5 H5 0.9500 . ?
C5 C6 1.339(7) . ?
C15 H15 0.9500 . ?
C8 H8 0.9500 . ?
C8 C9 1.366(6) . ?
C21 H21A 0.9900 . ?
C21 H21B 0.9900 . ?
C21 C22 1.520(6) . ?
C17 C20 1.509(7) . ?
C26 H26 0.9500 . ?
C26 C25 1.392(7) . ?
C20 H20A 0.9800 . ?
C20 H20B 0.9800 . ?
C20 H20C 0.9800 . ?
C25 H25 0.9500 . ?
C32 H32A 0.9800 . ?
C32 H32B 0.9800 . ?
C32 H32C 0.9800 . ?
C6 H6 0.9500 . ?
N2S C3S 1.116(8) . ?
C9 H9 0.9500 . ?
C30 H30A 0.9800 . ?
C30 H30B 0.9800 . ?
C30 H30C 0.9800 . ?
C3S C4S 1.464(9) . ?
C22 H22A 0.9800 . ?
C22 H22B 0.9800 . ?
C22 H22C 0.9800 . ?
N1S C1S 1.122(10) . ?
C4S H4SA 0.9800 . ?
C4S H4SB 0.9800 . ?
C4S H4SC 0.9800 . ?
C1S C2S 1.465(11) . ?
C2S H2SA 0.9800 . ?
C2S H2SB 0.9800 . ?
C2S H2SC 0.9800 . ?

loop_
_geom_torsion_atom_site_label_1
_geom_torsion_atom_site_label_2
_geom_torsion_atom_site_label_3
_geom_torsion_atom_site_label_4
_geom_torsion
_geom_torsion_site_symmetry_1
_geom_torsion_site_symmetry_2
_geom_torsion_site_symmetry_3
_geom_torsion_site_symmetry_4
_geom_torsion_publ_flag
Eu1 O8N N3N O7N -2.9(4) . . . . ?
Eu1 O8N N3N O9N 175.7(4) . . . . ?
Eu1 O5N N2N O4N 11.6(4) . . . . ?
Eu1 O5N N2N O6N -168.3(4) . . . . ?
Eu1 O2 C23 N4 -158.6(3) . . . . ?
Eu1 O2 C23 C10 23.9(5) . . . . ?
Eu1 O7N N3N O8N 3.0(4) . . . . ?
Eu1 O7N N3N O9N -175.6(4) . . . . ?
Eu1 O1 C13 N3 145.6(3) . . . . ?
Eu1 O1 C13 C1 -37.6(4) . . . . ?
Eu1 O4N N2N O5N -11.5(4) . . . . ?
Eu1 O4N N2N O6N 168.4(4) . . . . ?
Eu1 N2 C10 C23 5.1(4) . . . . ?
Eu1 N2 C10 C9 -168.3(3) . . . . ?
Eu1 N2 C12 C7 169.8(3) . . . . ?
Eu1 N2 C12 C11 -7.4(5) . . . . ?
Eu1 O2N N1N O1N 0.5(4) . . . . ?
Eu1 O2N N1N O3N -179.2(4) . . . . ?
Eu1 O1N N1N O2N -0.5(4) . . . . ?
Eu1 O1N N1N O3N 179.2(4) . . . . ?
Eu1 N1 C1 C2 174.4(3) . . . . ?
Eu1 N1 C1 C13 6.0(4) . . . . ?
Eu1 N1 C11 C12 1.6(5) . . . . ?
Eu1 N1 C11 C4 -171.5(3) . . . . ?
N2 C10 C23 O2 -17.3(5) . . . . ?
N2 C10 C23 N4 165.2(4) . . . . ?
N2 C10 C9 C8 -1.3(7) . . . . ?
N2 C12 C7 C8 -1.5(6) . . . . ?
N2 C12 C7 C6 -178.0(4) . . . . ?
N2 C12 C11 N1 3.9(6) . . . . ?
N2 C12 C11 C4 177.3(4) . . . . ?
N3 C14 C19 C18 179.9(4) . . . . ?
N3 C14 C15 C16 179.9(4) . . . . ?
N1 C1 C2 C3 -2.1(6) . . . . ?
N1 C1 C13 Eu1 -4.2(3) . . . . ?
N1 C1 C13 O1 19.3(5) . . . . ?
N1 C1 C13 N3 -163.9(4) . . . . ?
N1 C11 C4 C3 -3.4(6) . . . . ?
N1 C11 C4 C5 174.9(4) . . . . ?
N4 C24 C25 C26 178.2(4) . . . . ?
C29 C24 C25 C26 -0.3(7) . . . . ?
C29 C28 C27 C26 0.0(7) . . . . ?
C29 C28 C27 C30 179.3(4) . . . . ?
C1 N1 C11 C12 173.6(4) . . . . ?
C1 N1 C11 C4 0.5(6) . . . . ?
C1 C2 C3 C4 -1.0(6) . . . . ?
C10 N2 C12 C7 0.6(6) . . . . ?
C10 N2 C12 C11 -176.7(4) . . . . ?
C12 N2 C10 C23 174.2(3) . . . . ?
C12 N2 C10 C9 0.8(6) . . . . ?
C12 C7 C8 C9 1.0(7) . . . . ?
C12 C7 C6 C5 -0.2(7) . . . . ?
C12 C11 C4 C3 -176.4(4) . . . . ?
C12 C11 C4 C5 1.9(6) . . . . ?
C24 N4 C23 O2 165.1(4) . . . . ?
C24 N4 C23 C10 -17.5(6) . . . . ?
C24 N4 C31 C32 -86.4(5) . . . . ?
C24 C29 C28 C27 0.8(7) . . . . ?
C14 N3 C13 Eu1 -115.8(6) . . . . ?
C14 N3 C13 O1 -160.5(4) . . . . ?
C14 N3 C13 C1 22.9(6) . . . . ?
C14 N3 C21 C22 80.0(5) . . . . ?
C14 C19 C18 C17 -0.3(7) . . . . ?
C23 N4 C24 C29 117.7(5) . . . . ?
C23 N4 C24 C25 -60.9(6) . . . . ?
C23 N4 C31 C32 81.9(5) . . . . ?
C23 C10 C9 C8 -173.5(4) . . . . ?
C2 C1 C13 Eu1 -172.3(4) . . . . ?
C2 C1 C13 O1 -148.8(4) . . . . ?
C2 C1 C13 N3 27.9(6) . . . . ?
C2 C3 C4 C11 3.5(6) . . . . ?
C2 C3 C4 C5 -174.6(4) . . . . ?
C28 C29 C24 N4 -179.2(4) . . . . ?
C28 C29 C24 C25 -0.6(7) . . . . ?
C28 C27 C26 C25 -0.9(7) . . . . ?
C7 C12 C11 N1 -173.5(4) . . . . ?
C7 C12 C11 C4 -0.1(6) . . . . ?
C7 C8 C9 C10 0.3(7) . . . . ?
C27 C26 C25 C24 1.1(7) . . . . ?
C31 N4 C24 C29 -74.9(5) . . . . ?
C31 N4 C24 C25 106.5(5) . . . . ?
C31 N4 C23 O2 -2.2(6) . . . . ?
C31 N4 C23 C10 175.1(4) . . . . ?
C3 C4 C5 C6 175.2(4) . . . . ?
C19 C14 C15 C16 -1.6(7) . . . . ?
C19 C18 C17 C16 -0.5(7) . . . . ?
C19 C18 C17 C20 179.4(4) . . . . ?
C11 N1 C1 C2 2.3(6) . . . . ?
C11 N1 C1 C13 -166.1(3) . . . . ?
C11 C12 C7 C8 175.7(4) . . . . ?
C11 C12 C7 C6 -0.8(6) . . . . ?
C11 C4 C5 C6 -2.9(7) . . . . ?
C4 C5 C6 C7 2.0(7) . . . . ?
C13 N3 C14 C19 60.5(6) . . . . ?
C13 N3 C14 C15 -121.0(5) . . . . ?
C13 N3 C21 C22 -86.1(5) . . . . ?
C13 C1 C2 C3 164.7(4) . . . . ?
C15 C14 C19 C18 1.4(7) . . . . ?
C15 C16 C17 C18 0.3(7) . . . . ?
C15 C16 C17 C20 -179.6(5) . . . . ?
C8 C7 C6 C5 -176.5(4) . . . . ?
C21 N3 C14 C19 -104.9(5) . . . . ?
C21 N3 C14 C15 73.6(5) . . . . ?
C21 N3 C13 Eu1 49.5(7) . . . . ?
C21 N3 C13 O1 4.7(6) . . . . ?
C21 N3 C13 C1 -171.9(4) . . . . ?
C17 C16 C15 C14 0.7(7) . . . . ?
C6 C7 C8 C9 177.3(4) . . . . ?
C9 C10 C23 O2 155.7(4) . . . . ?
C9 C10 C23 N4 -21.8(7) . . . . ?
C30 C27 C26 C25 179.7(5) . . . . ?
